data_1533107
loop_
_publ_author_name
'Edwards, A.J.'
'Hewaidy, F.I.'

_publ_section_title
;
 Fluoride Crystal Structures. Part IV. Tellurium Tetrafluoride
;
_journal_name_full
;
Journal of the Chemical Society A: Inorganic, Physical, Theoretical (1966-1971)
;
_journal_page_first 2977
_journal_page_last 2980
_journal_volume 1968
_journal_year 1968
_chemical_formula_sum 'F4 Te'
_chemical_name_systematic 'Te F4'
_space_group_IT_number 19
_symmetry_space_group_name_Hall 'P 2ac 2ab'
_symmetry_space_group_name_H-M 'P 21 21 21'
_cell_angle_alpha 90
_cell_angle_beta 90
_cell_angle_gamma 90
_cell_formula_units_Z 4
_cell_length_a 5.36
_cell_length_b 6.22
_cell_length_c 9.64
_cell_volume 321.390
_citation_journal_id_ASTM JCSIAP
_cod_data_source_file Edwards_JCSIAP_1968_1120.cif
_cod_data_source_block F4Te1
_cod_original_cell_volume 321.3899
_cod_original_formula_sum 'F4 Te1'
_cod_database_code 1533107

loop_
_symmetry_equiv_pos_as_xyz
x,y,z
-x+1/2,-y,z+1/2
x+1/2,-y+1/2,-z
-x,y+1/2,-z+1/2

loop_
_atom_site_label
_atom_site_type_symbol
_atom_site_fract_x
_atom_site_fract_y
_atom_site_fract_z
_atom_site_occupancy
_atom_site_U_iso_or_equiv
F4 F-1 0.5562 0.2111 0.248 1 0.0
F3 F-1 0.1562 0.0329 0.2762 1 0.0
F1 F-1 0.1969 0.2532 0.0525 1 0.0
F2 F-1 0.0681 -0.1449 0.0451 1 0.0
Te1 Te+4 0.3473 0.0047 0.124 1 0.0
